data_4331692
loop_
_publ_author_name
'McCormick, Theresa'
'Jia, Wen-Li'
'Wang, Suning'

_publ_section_title
;
 Phosphorescent Cu(I) Complexes of
 2-(2&#x2018;-pyridylbenzimidazolyl)benzene:&#x00A0; Impact of Phosphine
 Ancillary Ligands on Electronic and Photophysical Properties of the Cu(I)
 Complexes
;
_journal_issue 1
_journal_name_full 'Inorganic Chemistry'
_journal_page_first 147
_journal_page_last 155
_journal_paper_doi 10.1021/ic051412h
_journal_volume 45
_journal_year 2006
_chemical_formula_sum 'C54 H41 B Cu F4 N3 O P2'
_chemical_formula_weight 960.18
_chemical_name_systematic
; 
 ? 
;
_space_group_IT_number 9
_symmetry_cell_setting monoclinic
_symmetry_space_group_name_Hall 'C -2yc'
_symmetry_space_group_name_H-M 'C 1 c 1'
_atom_sites_solution_hydrogens geom
_atom_sites_solution_primary direct
_atom_sites_solution_secondary difmap
_audit_creation_method SHELXL-97
_cell_angle_alpha 90.00
_cell_angle_beta 90.608(3)
_cell_angle_gamma 90.00
_cell_formula_units_Z 4
_cell_length_a 9.2812(16)
_cell_length_b 20.546(3)
_cell_length_c 23.425(4)
_cell_measurement_temperature 453(2)
_cell_volume 4466.7(13)
_computing_cell_refinement 'Bruker XSCANS'
_computing_data_collection 'Bruker XSCANS'
_computing_data_reduction 'Bruker SHELXTL'
_computing_molecular_graphics 'Bruker SHELXTL'
_computing_publication_material 'Bruker SHELXTL'
_computing_structure_refinement 'SHELXL-97 (Sheldrick, 1997)'
_computing_structure_solution 'SHELXS-97 (Sheldrick, 1990)'
_diffrn_ambient_temperature 453(2)
_diffrn_measured_fraction_theta_full 0.936
_diffrn_measured_fraction_theta_max 0.936
_diffrn_measurement_device_type 'Bruker P4'
_diffrn_measurement_method '\w scans'
_diffrn_radiation_monochromator graphite
_diffrn_radiation_source 'fine-focus sealed tube'
_diffrn_radiation_type MoK\a
_diffrn_radiation_wavelength 0.71073
_diffrn_reflns_av_R_equivalents 0.0220
_diffrn_reflns_av_sigmaI/netI 0.0592
_diffrn_reflns_limit_h_max 12
_diffrn_reflns_limit_h_min -12
_diffrn_reflns_limit_k_max 27
_diffrn_reflns_limit_k_min -26
_diffrn_reflns_limit_l_max 30
_diffrn_reflns_limit_l_min -27
_diffrn_reflns_number 12483
_diffrn_reflns_theta_full 28.20
_diffrn_reflns_theta_max 28.20
_diffrn_reflns_theta_min 1.74
_exptl_absorpt_coefficient_mu 0.622
_exptl_absorpt_correction_T_max 1.000
_exptl_absorpt_correction_T_min 0.678
_exptl_absorpt_correction_type SADABS
_exptl_crystal_colour yellow
_exptl_crystal_density_diffrn 1.428
_exptl_crystal_density_method 'not measured'
_exptl_crystal_description block
_exptl_crystal_F_000 1976
_exptl_crystal_size_max .2
_exptl_crystal_size_mid .3
_exptl_crystal_size_min .5
_refine_diff_density_max 0.603
_refine_diff_density_min -0.303
_refine_diff_density_rms 0.051
_refine_ls_abs_structure_details 'Flack H D (1983), Acta Cryst. A39, 876-881'
_refine_ls_abs_structure_Flack 0.008(8)
_refine_ls_extinction_method none
_refine_ls_goodness_of_fit_ref 1.105
_refine_ls_hydrogen_treatment mixed
_refine_ls_matrix_type full
_refine_ls_number_parameters 595
_refine_ls_number_reflns 8138
_refine_ls_number_restraints 2
_refine_ls_restrained_S_all 1.105
_refine_ls_R_factor_all 0.0394
_refine_ls_R_factor_gt 0.0356
_refine_ls_shift/su_max 0.000
_refine_ls_shift/su_mean 0.000
_refine_ls_structure_factor_coef Fsqd
_refine_ls_weighting_details 'calc w=1/[\s^2^(Fo^2^)+(0.0000P)^2^+1.0000P] where P=(Fo^2^+2Fc^2^)/3'
_refine_ls_weighting_scheme calc
_refine_ls_wR_factor_gt 0.0770
_refine_ls_wR_factor_ref 0.0780
_reflns_number_gt 7558
_reflns_number_total 8138
_reflns_threshold_expression >2sigma(I)
_cod_data_source_file ic051412hsup3.cif
_cod_data_source_block tm15a
_cod_depositor_comments
;
The following automatic conversions were performed:

'_symmetry_cell_setting' value 'Monoclinic' changed to 'monoclinic'
according to /home/saulius/struct/CIF-dictionaries/cif_core.dic
dictionary named 'cif_core.dic' version 2.4.2 from 2011-04-26.

Automatic conversion script
Id: cif_fix_values 1891 2012-01-12 08:04:46Z andrius 
;
_cod_original_sg_symbol_H-M Cc
_cod_original_formula_sum 'C27 H20.50 B0.50 Cu0.50 F2 N1.50 O0.50 P'
_cod_database_code 4331692

loop_
_symmetry_equiv_pos_as_xyz
'x, y, z'
'x, -y, z+1/2'
'x+1/2, y+1/2, z'
'x+1/2, -y+1/2, z+1/2'

loop_
_atom_site_label
_atom_site_type_symbol
_atom_site_fract_x
_atom_site_fract_y
_atom_site_fract_z
_atom_site_U_iso_or_equiv
_atom_site_adp_type
_atom_site_occupancy
_atom_site_symmetry_multiplicity
_atom_site_calc_flag
_atom_site_refinement_flags
Cu1 Cu 0.70461(3) 0.223737(13) 0.357361(15) 0.02412(8) Uani 1 1 d .
P1 P 0.93732(7) 0.21243(3) 0.38623(3) 0.02369(14) Uani 1 1 d .
P2 P 0.67474(7) 0.29740(3) 0.28805(3) 0.02318(14) Uani 1 1 d .
N2 N 0.5888(2) 0.22761(10) 0.43146(10) 0.0252(5) Uani 1 1 d .
C25 C 0.5673(3) 0.36794(12) 0.30693(11) 0.0258(5) Uani 1 1 d .
C31 C 0.6003(3) 0.27118(12) 0.21936(11) 0.0261(5) Uani 1 1 d .
N3 N 0.4788(2) 0.17116(11) 0.49982(10) 0.0285(5) Uani 1 1 d .
C18 C 1.0179(3) 0.28072(12) 0.42502(11) 0.0263(5) Uani 1 1 d .
C7 C 1.0666(3) 0.19549(12) 0.33043(11) 0.0243(5) Uani 1 1 d .
O1 O 0.87877(19) 0.35540(9) 0.36822(8) 0.0261(4) Uani 1 1 d .
C12 C 1.2068(3) 0.21784(13) 0.33202(13) 0.0313(6) Uani 1 1 d .
H12A H 1.2383 0.2438 0.3622 0.038 Uiso 1 1 calc R
C2 C 0.8457(3) 0.33462(12) 0.26943(11) 0.0247(5) Uani 1 1 d .
C4 C 1.0297(3) 0.36652(15) 0.20275(13) 0.0371(7) Uani 1 1 d .
H4A H 1.0606 0.3708 0.1653 0.045 Uiso 1 1 calc R
N1 N 0.5950(2) 0.13357(10) 0.35427(10) 0.0269(5) Uani 1 1 d .
C17 C 0.9779(3) 0.34371(13) 0.41250(11) 0.0258(5) Uani 1 1 d .
C43 C 0.6355(3) 0.32853(13) 0.48968(12) 0.0321(6) Uani 1 1 d .
H43A H 0.6811 0.3522 0.4613 0.039 Uiso 1 1 calc R
C29 C 0.3954(3) 0.41737(15) 0.36916(14) 0.0390(7) Uani 1 1 d .
H29A H 0.3372 0.4152 0.4012 0.047 Uiso 1 1 calc R
C30 C 0.4776(3) 0.36430(13) 0.35415(12) 0.0294(6) Uani 1 1 d .
H30A H 0.4732 0.3262 0.3755 0.035 Uiso 1 1 calc R
C16 C 1.0292(3) 0.39658(14) 0.44361(12) 0.0330(6) Uani 1 1 d .
H16A H 0.9962 0.4384 0.4357 0.040 Uiso 1 1 calc R
C35 C 0.4291(3) 0.27641(15) 0.14187(13) 0.0389(7) Uani 1 1 d .
H35A H 0.3518 0.2971 0.1239 0.047 Uiso 1 1 calc R
C19 C 0.9602(3) 0.14476(12) 0.43641(12) 0.0267(5) Uani 1 1 d .
C11 C 1.3003(3) 0.20172(15) 0.28888(15) 0.0402(7) Uani 1 1 d .
H11A H 1.3945 0.2171 0.2900 0.048 Uiso 1 1 calc R
C36 C 0.4858(3) 0.30225(14) 0.19167(12) 0.0333(6) Uani 1 1 d .
H36A H 0.4476 0.3403 0.2067 0.040 Uiso 1 1 calc R
C42 C 0.2877(3) 0.12602(16) 0.55878(13) 0.0355(6) Uani 1 1 d .
H42A H 0.2346 0.1639 0.5531 0.043 Uiso 1 1 calc R
C32 C 0.6559(3) 0.21478(13) 0.19532(12) 0.0329(6) Uani 1 1 d .
H32A H 0.7324 0.1935 0.2133 0.039 Uiso 1 1 calc R
C53 C 0.5826(3) 0.09299(13) 0.30977(12) 0.0317(6) Uani 1 1 d .
H53A H 0.6429 0.0992 0.2788 0.038 Uiso 1 1 calc R
C6 C 1.0708(3) 0.38090(13) 0.30262(12) 0.0297(6) Uani 1 1 d .
H6A H 1.1302 0.3939 0.3327 0.036 Uiso 1 1 calc R
C13 C 1.1217(3) 0.27166(15) 0.46854(12) 0.0342(6) Uani 1 1 d .
H13A H 1.1525 0.2298 0.4776 0.041 Uiso 1 1 calc R
C47 C 0.5166(3) 0.23077(12) 0.52346(12) 0.0284(6) Uani 1 1 d .
C48 C 0.5259(3) 0.17216(12) 0.44431(11) 0.0242(5) Uani 1 1 d .
C54 C 0.5848(3) 0.26545(13) 0.48019(11) 0.0271(6) Uani 1 1 d .
C50 C 0.4093(3) 0.07279(13) 0.40084(12) 0.0313(6) Uani 1 1 d .
H50A H 0.3521 0.0664 0.4327 0.038 Uiso 1 1 calc R
C34 C 0.4847(4) 0.22087(16) 0.11845(14) 0.0432(8) Uani 1 1 d .
H34A H 0.4456 0.2041 0.0848 0.052 Uiso 1 1 calc R
C45 C 0.5480(4) 0.31857(16) 0.58625(14) 0.0435(7) Uani 1 1 d .
H45A H 0.5365 0.3375 0.6220 0.052 Uiso 1 1 calc R
C9 C 1.1151(4) 0.14048(14) 0.24200(13) 0.0382(7) Uani 1 1 d .
H9A H 1.0845 0.1141 0.2120 0.046 Uiso 1 1 calc R
C8 C 1.0215(3) 0.15727(13) 0.28462(12) 0.0303(6) Uani 1 1 d .
H8A H 0.9265 0.1429 0.2828 0.036 Uiso 1 1 calc R
C46 C 0.4986(4) 0.25675(15) 0.57734(13) 0.0394(7) Uani 1 1 d .
H46A H 0.4549 0.2332 0.6063 0.047 Uiso 1 1 calc R
C1 C 0.9357(3) 0.35638(11) 0.31322(11) 0.0233(5) Uani 1 1 d .
C5 C 1.1176(3) 0.38607(14) 0.24712(13) 0.0333(6) Uani 1 1 d .
H5A H 1.2086 0.4028 0.2397 0.040 Uiso 1 1 calc R
C28 C 0.3988(3) 0.47354(15) 0.33712(15) 0.0429(8) Uani 1 1 d .
H28A H 0.3412 0.5087 0.3470 0.051 Uiso 1 1 calc R
C22 C 0.9641(3) 0.03796(15) 0.50915(13) 0.0409(7) Uani 1 1 d .
H22A H 0.9644 0.0021 0.5333 0.049 Uiso 1 1 calc R
C52 C 0.4848(3) 0.04246(13) 0.30751(13) 0.0352(7) Uani 1 1 d .
H52A H 0.4791 0.0157 0.2755 0.042 Uiso 1 1 calc R
C14 C 1.1786(3) 0.32429(15) 0.49805(12) 0.0357(7) Uani 1 1 d .
H14A H 1.2497 0.3179 0.5257 0.043 Uiso 1 1 calc R
C40 C 0.3135(3) 0.02118(15) 0.60166(14) 0.0409(7) Uani 1 1 d .
H40A H 0.2777 -0.0115 0.6251 0.049 Uiso 1 1 calc R
C27 C 0.4869(4) 0.47765(14) 0.29067(15) 0.0430(8) Uani 1 1 d .
H27A H 0.4890 0.5157 0.2692 0.052 Uiso 1 1 calc R
C41 C 0.2362(3) 0.07711(16) 0.59312(13) 0.0386(7) Uani 1 1 d .
H41A H 0.1476 0.0821 0.6108 0.046 Uiso 1 1 calc R
C39 C 0.4444(4) 0.01340(16) 0.57541(16) 0.0451(8) Uani 1 1 d .
H39A H 0.4965 -0.0248 0.5810 0.054 Uiso 1 1 calc R
C49 C 0.5090(3) 0.12260(12) 0.39950(11) 0.0248(5) Uani 1 1 d .
C37 C 0.4203(3) 0.11793(13) 0.53284(11) 0.0292(6) Uani 1 1 d .
C51 C 0.3961(3) 0.03231(13) 0.35323(13) 0.0373(7) Uani 1 1 d .
H51A H 0.3284 -0.0010 0.3525 0.045 Uiso 1 1 calc R
C24 C 1.0370(3) 0.08931(13) 0.42203(13) 0.0318(6) Uani 1 1 d .
H24A H 1.0873 0.0878 0.3879 0.038 Uiso 1 1 calc R
C20 C 0.8871(3) 0.14625(14) 0.48764(13) 0.0351(6) Uani 1 1 d .
H20A H 0.8362 0.1834 0.4978 0.042 Uiso 1 1 calc R
C23 C 1.0386(4) 0.03582(13) 0.45881(14) 0.0386(7) Uani 1 1 d .
H23A H 1.0902 -0.0013 0.4492 0.046 Uiso 1 1 calc R
C21 C 0.8893(3) 0.09306(15) 0.52378(13) 0.0384(7) Uani 1 1 d .
H21A H 0.8399 0.0946 0.5581 0.046 Uiso 1 1 calc R
C33 C 0.5991(4) 0.18976(15) 0.14505(14) 0.0395(7) Uani 1 1 d .
H33A H 0.6378 0.1522 0.1292 0.047 Uiso 1 1 calc R
C26 C 0.5720(3) 0.42580(13) 0.27578(13) 0.0359(7) Uani 1 1 d .
H26A H 0.6331 0.4293 0.2447 0.043 Uiso 1 1 calc R
C38 C 0.4996(3) 0.06204(13) 0.54069(12) 0.0340(6) Uani 1 1 d .
H38A H 0.5883 0.0569 0.5231 0.041 Uiso 1 1 calc R
C15 C 1.1295(3) 0.38620(14) 0.48628(12) 0.0340(6) Uani 1 1 d .
H15A H 1.1644 0.4213 0.5074 0.041 Uiso 1 1 calc R
C44 C 0.6143(4) 0.35395(15) 0.54380(14) 0.0423(8) Uani 1 1 d .
H44A H 0.6457 0.3960 0.5518 0.051 Uiso 1 1 calc R
C10 C 1.2553(4) 0.16317(15) 0.24424(14) 0.0415(7) Uani 1 1 d .
H10A H 1.3193 0.1523 0.2155 0.050 Uiso 1 1 calc R
C3 C 0.8950(3) 0.34046(14) 0.21376(12) 0.0310(6) Uani 1 1 d .
H3A H 0.8368 0.3267 0.1835 0.037 Uiso 1 1 calc R
F4 F 0.7930(2) 0.06040(11) 0.19684(8) 0.0605(6) Uani 1 1 d .
F3 F 0.9885(2) 0.03172(10) 0.14611(9) 0.0540(5) Uani 1 1 d .
F2 F 0.8075(3) -0.03895(10) 0.15470(10) 0.0691(6) Uani 1 1 d .
F1 F 0.7783(2) 0.05123(11) 0.10065(8) 0.0588(6) Uani 1 1 d .
B1 B 0.8411(4) 0.02582(17) 0.14986(14) 0.0361(7) Uani 1 1 d .

loop_
_atom_site_aniso_label
_atom_site_aniso_U_11
_atom_site_aniso_U_22
_atom_site_aniso_U_33
_atom_site_aniso_U_23
_atom_site_aniso_U_13
_atom_site_aniso_U_12
Cu1 0.02638(15) 0.02615(15) 0.01988(15) 0.00240(14) 0.00350(11) 0.00053(14)
P1 0.0252(3) 0.0247(3) 0.0212(3) 0.0023(3) 0.0008(3) 0.0011(3)
P2 0.0251(3) 0.0270(3) 0.0175(3) 0.0019(3) 0.0011(3) 0.0012(3)
N2 0.0288(12) 0.0255(10) 0.0212(11) -0.0017(8) 0.0022(9) 0.0021(9)
C25 0.0258(13) 0.0280(13) 0.0236(14) -0.0003(11) -0.0033(10) 0.0007(10)
C31 0.0269(13) 0.0322(13) 0.0194(13) 0.0055(10) 0.0027(10) -0.0025(10)
N3 0.0357(13) 0.0293(11) 0.0206(11) 0.0023(9) 0.0060(9) 0.0011(9)
C18 0.0274(13) 0.0324(13) 0.0192(13) 0.0014(10) 0.0005(10) -0.0015(10)
C7 0.0276(13) 0.0228(12) 0.0225(13) 0.0054(10) -0.0012(10) 0.0027(10)
O1 0.0304(10) 0.0315(10) 0.0163(9) 0.0045(7) 0.0004(8) 0.0012(8)
C12 0.0291(13) 0.0319(14) 0.0328(15) -0.0001(11) 0.0026(12) -0.0009(11)
C2 0.0258(13) 0.0269(13) 0.0214(13) 0.0030(10) 0.0029(10) 0.0002(10)
C4 0.0400(16) 0.0490(17) 0.0224(15) 0.0036(13) 0.0087(12) -0.0063(13)
N1 0.0326(12) 0.0277(11) 0.0206(11) -0.0016(9) 0.0025(9) 0.0040(9)
C17 0.0291(14) 0.0323(14) 0.0159(12) 0.0007(10) 0.0020(10) -0.0010(11)
C43 0.0400(16) 0.0273(13) 0.0289(15) -0.0008(11) -0.0018(12) 0.0003(11)
C29 0.0306(15) 0.0484(18) 0.0379(18) -0.0098(14) -0.0040(13) 0.0069(13)
C30 0.0283(14) 0.0315(14) 0.0283(15) 0.0006(11) -0.0016(11) -0.0016(11)
C16 0.0421(16) 0.0304(14) 0.0264(15) -0.0040(12) -0.0008(12) -0.0002(12)
C35 0.0345(15) 0.0530(18) 0.0289(16) 0.0013(14) -0.0064(12) 0.0024(13)
C19 0.0247(13) 0.0277(13) 0.0277(14) 0.0056(11) -0.0022(11) -0.0042(10)
C11 0.0314(15) 0.0404(16) 0.049(2) 0.0071(15) 0.0105(14) -0.0025(13)
C36 0.0341(15) 0.0383(15) 0.0276(15) -0.0006(12) -0.0028(12) 0.0038(12)
C42 0.0331(15) 0.0480(17) 0.0254(15) 0.0071(12) 0.0027(12) 0.0050(13)
C32 0.0356(15) 0.0362(15) 0.0269(15) 0.0015(11) 0.0004(12) 0.0045(12)
C53 0.0405(16) 0.0297(13) 0.0249(15) -0.0002(11) 0.0021(12) 0.0080(12)
C6 0.0342(15) 0.0299(13) 0.0250(14) 0.0010(11) -0.0018(11) -0.0028(11)
C13 0.0386(16) 0.0382(15) 0.0258(15) 0.0048(12) -0.0028(12) 0.0023(12)
C47 0.0350(14) 0.0283(13) 0.0218(13) -0.0015(11) 0.0028(11) 0.0054(11)
C48 0.0267(13) 0.0244(12) 0.0216(13) 0.0036(10) 0.0044(10) 0.0034(10)
C54 0.0289(13) 0.0302(13) 0.0222(14) -0.0012(11) -0.0010(11) 0.0039(10)
C50 0.0386(16) 0.0291(13) 0.0263(15) 0.0040(11) 0.0028(12) -0.0026(11)
C34 0.0508(19) 0.056(2) 0.0226(15) -0.0049(14) -0.0031(13) -0.0083(16)
C45 0.062(2) 0.0468(17) 0.0217(15) -0.0089(14) -0.0005(14) 0.0076(16)
C9 0.0529(19) 0.0381(16) 0.0237(15) 0.0018(12) 0.0058(13) 0.0051(14)
C8 0.0345(15) 0.0311(13) 0.0253(14) 0.0023(11) 0.0012(11) 0.0007(11)
C46 0.0539(19) 0.0421(16) 0.0224(15) -0.0022(13) 0.0055(13) 0.0085(14)
C1 0.0282(13) 0.0229(12) 0.0189(13) 0.0026(10) 0.0008(10) 0.0012(10)
C5 0.0289(14) 0.0364(15) 0.0348(16) 0.0032(12) 0.0089(12) -0.0059(11)
C28 0.0373(17) 0.0380(17) 0.053(2) -0.0130(15) -0.0105(15) 0.0121(13)
C22 0.0532(19) 0.0354(16) 0.0337(17) 0.0157(13) -0.0112(14) -0.0087(14)
C52 0.0532(18) 0.0249(13) 0.0275(15) -0.0042(11) -0.0037(13) 0.0049(12)
C14 0.0355(15) 0.0499(17) 0.0216(14) -0.0001(12) -0.0036(12) -0.0043(13)
C40 0.051(2) 0.0404(17) 0.0317(16) 0.0072(13) 0.0065(14) -0.0154(14)
C27 0.054(2) 0.0278(15) 0.047(2) 0.0015(13) -0.0133(16) 0.0044(13)
C41 0.0302(15) 0.059(2) 0.0264(15) 0.0036(14) 0.0033(12) -0.0080(13)
C39 0.056(2) 0.0352(18) 0.0439(19) 0.0079(14) 0.0077(15) -0.0016(14)
C49 0.0285(13) 0.0240(12) 0.0220(13) 0.0025(10) 0.0004(10) 0.0047(10)
C37 0.0334(15) 0.0338(14) 0.0205(13) 0.0039(11) 0.0037(11) -0.0049(11)
C51 0.0485(17) 0.0248(13) 0.0385(17) 0.0001(12) -0.0054(14) -0.0043(12)
C24 0.0399(16) 0.0291(14) 0.0265(15) 0.0017(11) -0.0027(12) 0.0005(12)
C20 0.0357(16) 0.0407(16) 0.0290(15) 0.0084(13) 0.0020(12) 0.0051(12)
C23 0.0560(19) 0.0241(13) 0.0356(17) 0.0027(12) -0.0085(14) 0.0023(13)
C21 0.0379(16) 0.0504(18) 0.0268(16) 0.0128(13) -0.0009(12) -0.0059(13)
C33 0.0477(17) 0.0418(16) 0.0293(16) -0.0057(13) 0.0055(13) -0.0003(14)
C26 0.0437(16) 0.0292(14) 0.0348(16) 0.0032(12) -0.0011(13) 0.0003(12)
C38 0.0377(16) 0.0328(14) 0.0317(16) 0.0032(12) 0.0078(13) 0.0015(12)
C15 0.0407(16) 0.0389(15) 0.0225(14) -0.0057(12) 0.0001(12) -0.0073(13)
C44 0.057(2) 0.0324(15) 0.0378(19) -0.0114(13) -0.0042(15) 0.0011(14)
C10 0.0483(19) 0.0435(17) 0.0331(17) 0.0082(14) 0.0197(14) 0.0054(14)
C3 0.0328(15) 0.0409(15) 0.0193(14) 0.0019(11) 0.0011(11) -0.0024(12)
F4 0.0716(13) 0.0772(14) 0.0328(11) -0.0121(10) 0.0031(10) 0.0315(11)
F3 0.0452(11) 0.0670(13) 0.0498(12) -0.0101(10) 0.0032(9) -0.0004(10)
F2 0.1048(18) 0.0516(12) 0.0512(14) 0.0022(10) 0.0184(13) -0.0237(12)
F1 0.0675(13) 0.0787(15) 0.0302(11) 0.0026(10) -0.0056(9) 0.0207(11)
B1 0.045(2) 0.0423(19) 0.0211(16) -0.0015(14) -0.0004(14) 0.0013(15)

loop_
_atom_type_symbol
_atom_type_description
_atom_type_scat_dispersion_real
_atom_type_scat_dispersion_imag
_atom_type_scat_source
C C 0.0033 0.0016 'International Tables Vol C Tables 4.2.6.8 and 6.1.1.4'
H H 0.0000 0.0000 'International Tables Vol C Tables 4.2.6.8 and 6.1.1.4'
B B 0.0013 0.0007 'International Tables Vol C Tables 4.2.6.8 and 6.1.1.4'
N N 0.0061 0.0033 'International Tables Vol C Tables 4.2.6.8 and 6.1.1.4'
O O 0.0106 0.0060 'International Tables Vol C Tables 4.2.6.8 and 6.1.1.4'
F F 0.0171 0.0103 'International Tables Vol C Tables 4.2.6.8 and 6.1.1.4'
P P 0.1023 0.0942 'International Tables Vol C Tables 4.2.6.8 and 6.1.1.4'
Cu Cu 0.3201 1.2651 'International Tables Vol C Tables 4.2.6.8 and 6.1.1.4'

loop_
_geom_angle_atom_site_label_1
_geom_angle_atom_site_label_2
_geom_angle_atom_site_label_3
_geom_angle
N2 Cu1 N1 78.87(9)
N2 Cu1 P2 121.74(6)
N1 Cu1 P2 120.84(6)
N2 Cu1 P1 104.91(6)
N1 Cu1 P1 112.12(6)
P2 Cu1 P1 113.35(3)
C7 P1 C18 103.57(12)
C7 P1 C19 104.07(12)
C18 P1 C19 102.68(12)
C7 P1 Cu1 116.04(8)
C18 P1 Cu1 116.95(9)
C19 P1 Cu1 111.89(8)
C25 P2 C2 101.85(12)
C25 P2 C31 104.28(12)
C2 P2 C31 103.62(12)
C25 P2 Cu1 115.32(9)
C2 P2 Cu1 110.92(8)
C31 P2 Cu1 118.91(9)
C48 N2 C54 106.4(2)
C48 N2 Cu1 113.41(17)
C54 N2 Cu1 137.65(18)
C30 C25 C26 118.9(3)
C30 C25 P2 119.0(2)
C26 C25 P2 122.2(2)
C32 C31 C36 118.5(2)
C32 C31 P2 117.7(2)
C36 C31 P2 123.7(2)
C48 N3 C47 106.4(2)
C48 N3 C37 129.8(2)
C47 N3 C37 123.2(2)
C17 C18 C13 117.3(2)
C17 C18 P1 120.5(2)
C13 C18 P1 122.1(2)
C12 C7 C8 119.0(3)
C12 C7 P1 123.1(2)
C8 C7 P1 117.9(2)
C1 O1 C17 115.69(19)
C11 C12 C7 120.0(3)
C1 C2 C3 117.6(2)
C1 C2 P2 118.51(19)
C3 C2 P2 123.9(2)
C5 C4 C3 120.1(3)
C53 N1 C49 117.4(2)
C53 N1 Cu1 127.6(2)
C49 N1 Cu1 114.01(17)
C18 C17 C16 122.2(2)
C18 C17 O1 119.5(2)
C16 C17 O1 118.3(2)
C44 C43 C54 116.4(3)
C28 C29 C30 120.5(3)
C29 C30 C25 119.8(3)
C15 C16 C17 119.0(3)
C34 C35 C36 121.1(3)
C20 C19 C24 119.1(2)
C20 C19 P1 119.0(2)
C24 C19 P1 121.6(2)
C10 C11 C12 120.6(3)
C35 C36 C31 119.9(3)
C41 C42 C37 118.9(3)
C33 C32 C31 121.0(3)
N1 C53 C52 123.4(3)
C1 C6 C5 119.7(3)
C14 C13 C18 120.8(3)
C46 C47 N3 132.3(3)
C46 C47 C54 121.7(3)
N3 C47 C54 106.0(2)
N2 C48 N3 112.0(2)
N2 C48 C49 118.7(2)
N3 C48 C49 129.2(2)
N2 C54 C43 129.9(3)
N2 C54 C47 109.2(2)
C43 C54 C47 120.9(3)
C49 C50 C51 118.4(3)
C35 C34 C33 119.7(3)
C46 C45 C44 122.0(3)
C8 C9 C10 119.3(3)
C9 C8 C7 121.0(3)
C45 C46 C47 117.1(3)
C6 C1 C2 121.7(2)
C6 C1 O1 121.7(2)
C2 C1 O1 116.5(2)
C4 C5 C6 120.0(3)
C27 C28 C29 120.1(3)
C21 C22 C23 120.1(3)
C51 C52 C53 118.9(3)
C15 C14 C13 119.8(3)
C41 C40 C39 119.7(3)
C28 C27 C26 120.2(3)
C40 C41 C42 120.9(3)
C40 C39 C38 120.7(3)
N1 C49 C50 122.9(2)
N1 C49 C48 112.7(2)
C50 C49 C48 124.3(2)
C38 C37 C42 121.2(3)
C38 C37 N3 119.9(2)
C42 C37 N3 118.8(2)
C52 C51 C50 119.0(3)
C19 C24 C23 119.9(3)
C21 C20 C19 120.6(3)
C22 C23 C24 120.1(3)
C22 C21 C20 120.2(3)
C34 C33 C32 119.7(3)
C27 C26 C25 120.5(3)
C37 C38 C39 118.6(3)
C16 C15 C14 120.6(3)
C45 C44 C43 121.9(3)
C11 C10 C9 120.1(3)
C4 C3 C2 120.9(3)
F2 B1 F3 108.5(3)
F2 B1 F4 110.8(3)
F3 B1 F4 109.5(3)
F2 B1 F1 109.8(3)
F3 B1 F1 108.8(3)
F4 B1 F1 109.3(3)

loop_
_geom_bond_atom_site_label_1
_geom_bond_atom_site_label_2
_geom_bond_distance
Cu1 N2 2.053(2)
Cu1 N1 2.114(2)
Cu1 P2 2.2346(8)
Cu1 P1 2.2683(8)
P1 C7 1.818(3)
P1 C18 1.827(3)
P1 C19 1.832(3)
P2 C25 1.816(3)
P2 C2 1.819(3)
P2 C31 1.826(3)
N2 C48 1.317(3)
N2 C54 1.382(3)
C25 C30 1.394(4)
C25 C26 1.396(4)
C31 C32 1.390(4)
C31 C36 1.394(4)
N3 C48 1.376(3)
N3 C47 1.388(3)
N3 C37 1.449(3)
C18 C17 1.377(4)
C18 C13 1.407(4)
C7 C12 1.380(4)
C7 C8 1.391(4)
O1 C1 1.398(3)
O1 C17 1.400(3)
C12 C11 1.379(4)
C2 C1 1.390(4)
C2 C3 1.392(4)
C4 C5 1.374(4)
C4 C3 1.386(4)
N1 C53 1.339(3)
N1 C49 1.352(3)
C17 C16 1.389(4)
C43 C44 1.387(4)
C43 C54 1.396(4)
C29 C28 1.377(5)
C29 C30 1.379(4)
C16 C15 1.375(4)
C35 C34 1.369(4)
C35 C36 1.381(4)
C19 C20 1.385(4)
C19 C24 1.387(4)
C11 C10 1.373(5)
C42 C41 1.376(4)
C42 C37 1.388(4)
C32 C33 1.384(4)
C53 C52 1.379(4)
C6 C1 1.376(4)
C6 C5 1.379(4)
C13 C14 1.385(4)
C47 C46 1.382(4)
C47 C54 1.396(4)
C48 C49 1.469(4)
C50 C49 1.381(4)
C50 C51 1.396(4)
C34 C33 1.383(5)
C45 C46 1.365(5)
C45 C44 1.382(5)
C9 C8 1.375(4)
C9 C10 1.383(5)
C28 C27 1.371(5)
C22 C21 1.373(5)
C22 C23 1.374(5)
C52 C51 1.374(4)
C14 C15 1.378(4)
C40 C41 1.368(5)
C40 C39 1.377(5)
C27 C26 1.373(4)
C39 C38 1.390(4)
C37 C38 1.375(4)
C24 C23 1.396(4)
C20 C21 1.383(4)
F4 B1 1.388(4)
F3 B1 1.377(4)
F2 B1 1.372(4)
F1 B1 1.388(4)
